data_7019903
loop_
_publ_author_name
'Kato, Chika Nozaki'
'Morii, Yusuke'
'Hattori, Shota'
'Nakayama, Ryuta'
'Makino, Yuki'
'Uno, Hidemitsu'

_publ_section_title
;
 Diplatinum(ii)-coordinated polyoxotungstate: synthesis, molecular
 structure, and photocatalytic performance for hydrogen evolution from
 water under visible-light irradiation.
;
_journal_issue 33
_journal_name_full 'Dalton transactions (Cambridge, England : 2003)'
_journal_page_first 10021
_journal_page_last 10027
_journal_paper_doi 10.1039/c2dt30915g
_journal_volume 41
_journal_year 2012
_chemical_formula_moiety 'H16 Cs3 N4 O41 P Pt2 W11'
_chemical_formula_sum 'Cs3 H16 N4 O41 P Pt2 W11'
_chemical_formula_weight 3570.35
_space_group_IT_number 14
_symmetry_cell_setting monoclinic
_symmetry_Int_Tables_number 14
_symmetry_space_group_name_Hall '-P 2ybc'
_symmetry_space_group_name_H-M 'P 1 21/c 1'
_atom_sites_solution_hydrogens geom
_atom_sites_solution_primary direct
_atom_sites_solution_secondary difmap
_cell_angle_alpha 90.0000
_cell_angle_beta 98.370(2)
_cell_angle_gamma 90.0000
_cell_formula_units_Z 4
_cell_length_a 13.051(2)
_cell_length_b 14.574(2)
_cell_length_c 24.834(4)
_cell_measurement_reflns_used 15732
_cell_measurement_temperature 120
_cell_measurement_theta_max 31.17
_cell_measurement_theta_min 1.58
_cell_volume 4673.2(12)
_computing_cell_refinement CrystalClear
_computing_data_collection 'CrystalClear (Rigaku Inc., 2008)'
_computing_data_reduction CrystalClear
_computing_molecular_graphics 'CrystalStructure 4.0'
_computing_publication_material 'CrystalStructure 4.0 (Rigaku, 2010)'
_computing_structure_refinement 'SHELXL97 (Sheldrick, 2008)'
_computing_structure_solution 'SHELXS97 (Sheldrick, 2008)'
_diffrn_ambient_temperature 120
_diffrn_detector_area_resol_mean 7.111
_diffrn_measured_fraction_theta_full 1.000
_diffrn_measured_fraction_theta_max 1.000
_diffrn_measurement_device_type 'Rigaku Saturn724'
_diffrn_measurement_method \w
_diffrn_radiation_type 'Mo K\a'
_diffrn_radiation_wavelength 0.71075
_diffrn_reflns_av_R_equivalents 0.1121
_diffrn_reflns_limit_h_max 16
_diffrn_reflns_limit_h_min -16
_diffrn_reflns_limit_k_max 18
_diffrn_reflns_limit_k_min -18
_diffrn_reflns_limit_l_max 32
_diffrn_reflns_limit_l_min -32
_diffrn_reflns_number 75707
_diffrn_reflns_theta_full 27.50
_diffrn_reflns_theta_max 27.50
_diffrn_standards_number 0
_exptl_absorpt_coefficient_mu 35.358
_exptl_absorpt_correction_T_max 0.243
_exptl_absorpt_correction_T_min 0.143
_exptl_absorpt_correction_type numerical
_exptl_absorpt_process_details 'NUMABS (Rigaku, 1999)'
_exptl_crystal_colour yellow
_exptl_crystal_density_diffrn 5.074
_exptl_crystal_density_method 'not measured'
_exptl_crystal_description prism
_exptl_crystal_F_000 6088.00
_exptl_crystal_size_max 0.100
_exptl_crystal_size_mid 0.050
_exptl_crystal_size_min 0.040
_refine_diff_density_max 9.230
_refine_diff_density_min -5.120
_refine_ls_extinction_method none
_refine_ls_goodness_of_fit_ref 1.104
_refine_ls_hydrogen_treatment constr
_refine_ls_number_parameters 582
_refine_ls_number_reflns 10723
_refine_ls_number_restraints 234
_refine_ls_R_factor_gt 0.0587
_refine_ls_shift/su_max 0.000
_refine_ls_structure_factor_coef Fsqd
_refine_ls_weighting_details 'w = 1/[\s^2^(Fo^2^)+(0.0814P)^2^+299.5022P] where P=(Fo^2^+2Fc^2^)/3'
_refine_ls_weighting_scheme calc
_refine_ls_wR_factor_ref 0.1567
_reflns_number_gt 10290
_reflns_number_total 10724
_reflns_threshold_expression F^2^>2.0\s(F^2^)
_cod_data_source_file c2dt30915g.txt
_cod_data_source_block YMo-01
_cod_original_cell_volume 4673.0(13)
_cod_original_formula_sum 'H16 Cs3 N4 O41 P Pt2 W11'
_cod_database_code 7019903

loop_
_symmetry_equiv_pos_site_id
_symmetry_equiv_pos_as_xyz
1 +X,+Y,+Z
2 -X,1/2+Y,1/2-Z
3 -X,-Y,-Z
4 +X,1/2-Y,1/2+Z

loop_
_atom_site_label
_atom_site_type_symbol
_atom_site_fract_x
_atom_site_fract_y
_atom_site_fract_z
_atom_site_U_iso_or_equiv
_atom_site_adp_type
_atom_site_occupancy
_atom_site_symmetry_multiplicity
_atom_site_calc_flag
_atom_site_refinement_flags
Pt1 Pt 0.49955(5) 0.56806(5) 0.14769(3) 0.01041(16) Uani 1.0 4 d .
Pt2 Pt 0.55025(5) 0.75288(5) 0.24510(3) 0.01030(16) Uani 1.0 4 d .
W1 W 0.28014(6) 0.74722(5) 0.28071(3) 0.00932(16) Uani 1.0 4 d .
W2 W 0.24063(6) 0.55518(5) 0.18427(3) 0.00941(16) Uani 1.0 4 d .
W3 W 0.02587(5) 0.81872(5) 0.23303(3) 0.00826(16) Uani 1.0 4 d .
W4 W 0.22857(5) 0.96596(5) 0.23338(3) 0.00864(16) Uani 1.0 4 d .
W5 W 0.42999(6) 0.91923(5) 0.14336(3) 0.00928(16) Uani 1.0 4 d .
W6 W 0.39799(6) 0.74510(5) 0.05342(3) 0.00973(16) Uani 1.0 4 d .
W7 W 0.16743(6) 0.59021(5) 0.04850(3) 0.00991(16) Uani 1.0 4 d .
W8 W -0.00973(6) 0.62693(5) 0.13499(3) 0.00879(16) Uani 1.0 4 d .
W9 W -0.04440(6) 0.86732(5) 0.08521(3) 0.00870(16) Uani 1.0 4 d .
W10 W 0.16559(6) 1.00845(5) 0.08592(3) 0.00871(16) Uani 1.0 4 d .
W11 W 0.13092(6) 0.82823(5) -0.00208(3) 0.00971(16) Uani 1.0 4 d .
Cs1 Cs 0.06075(10) 0.57563(8) 0.31318(5) 0.0155(3) Uani 1.0 4 d .
Cs2 Cs 0.63705(15) 1.04477(14) 0.05409(8) 0.0143(4) Uani 0.6000 4 d .
Cs3 Cs 0.3883(4) 1.1064(4) 0.0127(3) 0.0461(11) Uani 0.4000 4 d .
Cs4 Cs 0.04434(12) 0.62761(9) -0.11167(5) 0.0207(3) Uani 1.0 4 d .
P1 P 0.2095(4) 0.7828(3) 0.13830(17) 0.0064(8) Uani 1.0 4 d .
O1 O 0.3105(11) 0.7096(9) 0.3464(6) 0.014(3) Uani 1.0 4 d .
O2 O 0.2709(11) 0.4504(10) 0.2157(6) 0.014(3) Uani 1.0 4 d .
O3 O 0.4028(12) 0.7451(10) 0.2564(6) 0.016(3) Uani 1.0 4 d .
O4 O 0.2319(10) 0.6351(9) 0.2433(5) 0.008(3) Uani 1.0 4 d .
O5 O 0.3630(10) 0.5948(10) 0.1730(6) 0.013(3) Uani 1.0 4 d .
O6 O 0.2832(10) 0.8797(9) 0.2888(5) 0.009(3) Uani 1.0 4 d .
O7 O 0.1252(11) 0.7678(9) 0.2856(5) 0.010(3) Uani 1.0 4 d .
O8 O 0.0838(10) 0.5470(9) 0.1746(6) 0.010(3) Uani 1.0 4 d .
O9 O 0.2164(11) 0.5127(9) 0.1085(5) 0.009(3) Uani 1.0 4 d .
O10 O 0.4873(11) 0.6811(9) 0.1022(6) 0.014(3) Uani 1.0 4 d .
O11 O 0.5129(11) 0.8453(10) 0.1864(6) 0.013(3) Uani 1.0 4 d .
O12 O -0.0779(11) 0.8299(10) 0.2680(6) 0.015(3) Uani 1.0 4 d .
O13 O -0.0002(10) 0.7031(9) 0.1990(5) 0.010(3) Uani 1.0 4 d .
O14 O -0.1239(11) 0.5710(10) 0.1358(6) 0.016(3) Uani 1.0 4 d .
O15 O 0.0301(11) 0.5783(9) 0.0700(6) 0.012(3) Uani 1.0 4 d .
O16 O 0.1578(11) 0.5149(9) -0.0050(5) 0.012(3) Uani 1.0 4 d .
O17 O 0.3005(11) 0.6425(10) 0.0491(6) 0.014(3) Uani 1.0 4 d .
O18 O 0.4517(12) 0.7311(11) -0.0057(6) 0.017(3) Uani 1.0 4 d .
O19 O 0.4530(10) 0.8631(9) 0.0755(5) 0.010(3) Uani 1.0 4 d .
O20 O 0.5071(11) 1.0133(10) 0.1429(6) 0.014(3) Uani 1.0 4 d .
O21 O 0.3537(11) 0.9521(10) 0.2024(5) 0.012(3) Uani 1.0 4 d .
O22 O 0.2539(12) 1.0675(10) 0.2671(6) 0.015(3) Uani 1.0 4 d .
O23 O 0.0934(10) 0.9364(9) 0.2488(5) 0.009(3) Uani 1.0 4 d .
O24 O -0.0234(11) 0.8705(10) 0.1632(5) 0.012(3) Uani 1.0 4 d .
O25 O -0.0473(10) 0.7363(9) 0.0951(5) 0.009(3) Uani 1.0 4 d .
O26 O 0.1122(11) 0.7009(9) 0.0117(5) 0.010(3) Uani 1.0 4 d .
O27 O 0.2724(11) 0.8095(10) 0.0158(5) 0.012(3) Uani 1.0 4 d .
O28 O 0.3048(10) 0.9767(9) 0.0991(5) 0.009(3) Uani 1.0 4 d .
O29 O 0.1671(10) 1.0080(9) 0.1636(5) 0.011(3) Uani 1.0 4 d .
O30 O -0.1734(11) 0.8933(10) 0.0695(6) 0.013(3) Uani 1.0 4 d .
O31 O -0.0071(11) 0.8436(9) 0.0151(5) 0.011(3) Uani 1.0 4 d .
O32 O 0.1102(11) 0.8284(10) -0.0722(6) 0.013(3) Uani 1.0 4 d .
O33 O 0.1502(10) 0.9570(9) 0.0142(5) 0.007(3) Uani 1.0 4 d .
O34 O 0.1703(11) 1.1233(10) 0.0743(6) 0.015(3) Uani 1.0 4 d .
O35 O 0.0179(11) 0.9849(9) 0.0840(5) 0.009(3) Uani 1.0 4 d .
O36 O 0.1967(10) 0.8151(9) 0.1960(5) 0.006(3) Uani 1.0 4 d .
O37 O 0.1716(11) 0.6817(10) 0.1302(6) 0.012(3) Uani 1.0 4 d .
O38 O 0.3226(10) 0.7900(9) 0.1294(5) 0.010(3) Uani 1.0 4 d .
O39 O 0.1398(10) 0.8441(9) 0.0963(5) 0.010(3) Uani 1.0 4 d .
O40 O -0.1179(18) 0.6754(15) -0.0249(9) 0.001(4) Uiso 0.5000 4 d .
O41 O 0.260(4) 0.460(3) 0.3375(18) 0.013(9) Uiso 0.3000 4 d .
O42 O 0.315(3) 0.2781(19) 0.3802(11) 0.008(6) Uiso 0.4500 4 d .
O43 O 0.287(3) 0.639(3) -0.0840(15) 0.003(7) Uiso 0.3000 4 d .
O44 O 0.41(3) 0.46(2) 0.009(12) 0.02(6) Uiso 0.0500 4 d .
O45 O 0.305(10) 1.282(9) -0.013(5) 0.01(3) Uiso 0.1000 4 d .
O46 O 0.257(6) 0.298(5) 0.128(3) 0.017(15) Uiso 0.2000 4 d .
O47 O 0.466(13) 0.308(11) 0.104(7) 0.02(4) Uiso 0.1000 4 d .
N1 N 0.6368(13) 0.5410(13) 0.1205(8) 0.017(4) Uani 1.0 4 d .
N2 N 0.5006(14) 0.4491(12) 0.1887(7) 0.018(4) Uani 1.0 4 d .
N3 N 0.7037(13) 0.7643(13) 0.2354(8) 0.017(4) Uani 1.0 4 d .
N4 N 0.5898(17) 0.6683(13) 0.3093(7) 0.022(4) Uani 1.0 4 d .
H1A H 0.6818 0.5879 0.1300 0.0209 Uiso 1.0 4 calc R
H1B H 0.6258 0.5351 0.0837 0.0209 Uiso 1.0 4 calc R
H1C H 0.6639 0.4879 0.1358 0.0209 Uiso 1.0 4 calc R
H2A H 0.5127 0.4019 0.1664 0.0211 Uiso 1.0 4 calc R
H2B H 0.4382 0.4408 0.2002 0.0211 Uiso 1.0 4 calc R
H2C H 0.5514 0.4506 0.2179 0.0211 Uiso 1.0 4 calc R
H3A H 0.7443 0.7496 0.2672 0.0210 Uiso 1.0 4 calc R
H3B H 0.7172 0.8229 0.2261 0.0210 Uiso 1.0 4 calc R
H3C H 0.7175 0.7253 0.2088 0.0210 Uiso 1.0 4 calc R
H4A H 0.5564 0.6137 0.3028 0.0270 Uiso 1.0 4 calc R
H4B H 0.5713 0.6943 0.3398 0.0270 Uiso 1.0 4 calc R
H4C H 0.6594 0.6587 0.3141 0.0270 Uiso 1.0 4 calc R

loop_
_atom_site_aniso_label
_atom_site_aniso_U_11
_atom_site_aniso_U_22
_atom_site_aniso_U_33
_atom_site_aniso_U_12
_atom_site_aniso_U_13
_atom_site_aniso_U_23
Pt1 0.0068(4) 0.0117(4) 0.0115(4) 0.0012(3) -0.0030(3) 0.0013(3)
Pt2 0.0065(4) 0.0106(4) 0.0124(4) 0.0001(3) -0.0031(3) 0.0001(3)
W1 0.0059(4) 0.0117(4) 0.0089(4) -0.0009(3) -0.0038(3) 0.0020(3)
W2 0.0065(4) 0.0093(4) 0.0114(4) 0.0007(3) -0.0022(3) 0.0025(3)
W3 0.0055(4) 0.0110(4) 0.0072(3) -0.0000(3) -0.0027(3) -0.0004(3)
W4 0.0072(4) 0.0101(4) 0.0074(3) -0.0009(3) -0.0031(3) -0.0004(3)
W5 0.0058(4) 0.0108(4) 0.0102(4) -0.0006(3) -0.0023(3) 0.0009(3)
W6 0.0075(4) 0.0109(4) 0.0102(4) 0.0009(3) -0.0009(3) 0.0005(3)
W7 0.0098(4) 0.0098(4) 0.0092(4) -0.0005(3) -0.0015(3) -0.0009(3)
W8 0.0065(4) 0.0095(4) 0.0090(4) -0.0007(3) -0.0032(3) -0.0003(3)
W9 0.0060(4) 0.0105(4) 0.0081(3) 0.0007(3) -0.0043(3) 0.0002(3)
W10 0.0080(4) 0.0084(4) 0.0083(4) 0.0008(3) -0.0035(3) 0.0013(3)
W11 0.0096(4) 0.0113(4) 0.0069(3) 0.0006(3) -0.0031(3) 0.0002(3)
Cs1 0.0179(6) 0.0144(6) 0.0136(6) -0.0061(5) 0.0007(5) 0.0010(5)
Cs2 0.0071(9) 0.0190(10) 0.0170(9) 0.0012(8) 0.0026(7) 0.0117(8)
Cs3 0.033(3) 0.045(3) 0.062(3) -0.006(2) 0.013(3) 0.011(3)
Cs4 0.0342(8) 0.0140(6) 0.0121(6) -0.0031(5) -0.0021(5) -0.0002(5)
P1 0.004(2) 0.008(2) 0.0053(19) 0.0010(17) -0.0033(16) 0.0019(16)
O1 0.008(3) 0.010(3) 0.021(3) -0.0027(11) -0.0083(12) 0.0057(11)
O2 0.010(3) 0.011(3) 0.020(3) 0.0020(11) 0.0010(12) -0.0021(11)
O3 0.016(3) 0.016(3) 0.017(3) 0.0003(11) 0.0020(12) 0.0002(11)
O4 0.008(3) 0.007(3) 0.008(3) -0.0003(11) 0.0007(12) -0.0003(11)
O5 0.005(3) 0.012(3) 0.022(3) -0.0021(11) 0.0020(12) 0.0020(11)
O6 0.009(3) 0.009(3) 0.008(3) -0.0001(11) 0.0008(12) 0.0005(11)
O7 0.011(3) 0.012(3) 0.006(3) 0.0043(11) 0.0001(12) 0.0063(11)
O8 0.010(3) 0.010(3) 0.011(3) 0.0003(11) 0.0012(12) 0.0000(11)
O9 0.014(3) 0.003(3) 0.008(3) 0.0033(11) -0.0016(12) -0.0016(11)
O10 0.008(3) 0.009(3) 0.024(3) -0.0020(11) 0.0011(12) -0.0033(11)
O11 0.013(3) 0.015(3) 0.013(3) 0.0024(11) 0.0029(12) 0.0086(11)
O12 0.009(3) 0.015(3) 0.020(3) 0.0001(11) -0.0035(12) 0.0003(11)
O13 0.010(3) 0.009(3) 0.009(3) 0.0002(11) 0.0010(12) 0.0003(11)
O14 0.011(3) 0.020(3) 0.014(3) -0.0040(11) -0.0018(12) -0.0042(11)
O15 0.015(3) 0.006(3) 0.012(3) 0.0013(11) -0.0002(12) 0.0036(11)
O16 0.021(3) 0.008(3) 0.005(3) 0.0001(11) 0.0002(12) 0.0016(11)
O17 0.011(3) 0.012(3) 0.017(3) -0.0015(11) -0.0002(12) 0.0003(11)
O18 0.016(3) 0.023(3) 0.013(3) 0.0028(11) -0.0004(12) 0.0004(11)
O19 0.010(3) 0.009(3) 0.009(3) -0.0008(11) -0.0028(12) 0.0018(11)
O20 0.013(3) 0.011(3) 0.016(3) -0.0062(11) -0.0014(12) 0.0016(11)
O21 0.011(3) 0.018(3) 0.008(3) 0.0110(11) 0.0029(12) 0.0010(11)
O22 0.019(3) 0.012(3) 0.017(3) 0.0006(11) 0.0088(12) -0.0031(11)
O23 0.009(3) 0.009(3) 0.009(3) -0.0001(11) 0.0009(12) -0.0004(11)
O24 0.013(3) 0.015(3) 0.008(3) 0.0012(11) -0.0036(12) 0.0064(11)
O25 0.009(3) 0.009(3) 0.009(3) 0.0001(11) 0.0008(12) 0.0004(11)
O26 0.014(3) 0.005(3) 0.009(3) -0.0033(11) -0.0034(12) 0.0002(11)
O27 0.012(3) 0.016(3) 0.009(3) -0.0006(11) 0.0005(12) 0.0006(11)
O28 0.011(3) 0.008(3) 0.008(3) -0.0021(11) -0.0014(12) 0.0014(11)
O29 0.011(7) 0.011(7) 0.010(6) 0.000(5) 0.001(5) -0.000(5)
O30 0.013(3) 0.013(3) 0.013(3) 0.0004(11) 0.0014(12) 0.0004(11)
O31 0.011(3) 0.011(3) 0.011(3) -0.0002(11) 0.0014(12) -0.0000(11)
O32 0.009(3) 0.015(3) 0.016(3) 0.0087(11) 0.0047(12) 0.0037(11)
O33 0.008(3) 0.007(3) 0.007(3) -0.0006(11) 0.0020(12) -0.0042(11)
O34 0.015(3) 0.015(3) 0.015(3) 0.0002(11) 0.0015(12) -0.0002(11)
O35 0.014(3) 0.003(3) 0.010(3) 0.0023(11) -0.0004(12) -0.0014(11)
O36 0.006(3) 0.006(3) 0.006(3) 0.0005(11) 0.0004(12) -0.0001(11)
O37 0.008(3) 0.013(3) 0.014(3) -0.0044(11) -0.0015(12) 0.0015(11)
O38 0.004(3) 0.015(3) 0.011(3) -0.0059(11) 0.0005(12) -0.0007(11)
O39 0.010(3) 0.010(3) 0.009(3) 0.0006(11) 0.0012(12) -0.0002(11)
N1 0.008(4) 0.024(4) 0.020(4) 0.0094(12) 0.0021(12) -0.0016(12)
N2 0.018(9) 0.017(9) 0.018(9) 0.000(7) 0.003(7) 0.000(7)
N3 0.006(8) 0.016(9) 0.029(10) -0.000(7) -0.001(7) -0.004(7)
N4 0.036(12) 0.015(9) 0.016(9) 0.009(8) 0.000(8) 0.009(7)

loop_
_atom_type_symbol
_atom_type_description
_atom_type_scat_dispersion_real
_atom_type_scat_dispersion_imag
_atom_type_scat_source
H H 0.000 0.000
;
International Tables for Crystallography
(1992, Vol. C, Table 6.1.1.4)
;
Cs Cs -0.368 2.119
;
International Tables for Crystallography
(1992, Vol. C, Tables 4.2.6.8 and 6.1.1.4)
;
N N 0.006 0.003
;
International Tables for Crystallography
(1992, Vol. C, Tables 4.2.6.8 and 6.1.1.4)
;
O O 0.011 0.006
;
International Tables for Crystallography
(1992, Vol. C, Tables 4.2.6.8 and 6.1.1.4)
;
P P 0.102 0.094
;
International Tables for Crystallography
(1992, Vol. C, Tables 4.2.6.8 and 6.1.1.4)
;
Pt Pt -1.703 8.390
;
International Tables for Crystallography
(1992, Vol. C, Tables 4.2.6.8 and 6.1.1.4)
;
W W -0.849 6.872
;
International Tables for Crystallography
(1992, Vol. C, Tables 4.2.6.8 and 6.1.1.4)
;

loop_
_geom_angle_atom_site_label_1
_geom_angle_atom_site_label_2
_geom_angle_atom_site_label_3
_geom_angle
_geom_angle_publ_flag
O5 Pt1 O10 90.9(6) yes
O5 Pt1 N1 178.9(6) yes
O5 Pt1 N2 87.2(7) yes
O10 Pt1 N1 88.5(7) yes
O10 Pt1 N2 174.6(6) yes
N1 Pt1 N2 93.4(8) yes
O3 Pt2 O11 90.2(6) yes
O3 Pt2 N3 178.0(7) yes
O3 Pt2 N4 89.7(8) yes
O11 Pt2 N3 89.9(7) yes
O11 Pt2 N4 175.0(7) yes
N3 Pt2 N4 90.0(8) yes
O1 W1 O3 102.8(7) yes
O1 W1 O4 101.6(6) yes
O1 W1 O6 102.8(6) yes
O1 W1 O7 94.8(6) yes
O1 W1 O36 165.1(6) yes
O3 W1 O4 93.9(6) yes
O3 W1 O6 92.6(6) yes
O3 W1 O7 162.3(6) yes
O3 W1 O36 91.5(6) yes
O4 W1 O6 152.7(5) yes
O4 W1 O7 84.1(6) yes
O4 W1 O36 81.7(5) yes
O6 W1 O7 81.7(6) yes
O6 W1 O36 71.6(5) yes
O7 W1 O36 70.9(5) yes
O2 W2 O4 103.2(6) yes
O2 W2 O5 102.0(7) yes
O2 W2 O8 99.3(6) yes
O2 W2 O9 98.5(6) yes
O2 W2 O37 168.3(6) yes
O4 W2 O5 94.6(6) yes
O4 W2 O8 87.4(6) yes
O4 W2 O9 156.8(5) yes
O4 W2 O37 84.2(5) yes
O5 W2 O8 157.5(6) yes
O5 W2 O9 88.5(6) yes
O5 W2 O37 86.2(6) yes
O8 W2 O9 81.3(6) yes
O8 W2 O37 71.7(5) yes
O9 W2 O37 73.1(5) yes
O7 W3 O12 101.8(7) yes
O7 W3 O13 91.1(6) yes
O7 W3 O23 87.8(6) yes
O7 W3 O24 154.5(6) yes
O12 W3 O13 101.9(7) yes
O12 W3 O23 100.5(6) yes
O12 W3 O24 103.5(7) yes
O13 W3 O23 157.3(6) yes
O13 W3 O24 86.1(6) yes
O23 W3 O24 85.3(6) yes
O6 W4 O21 88.3(6) yes
O6 W4 O22 100.9(6) yes
O6 W4 O23 88.1(6) yes
O6 W4 O29 157.8(6) yes
O6 W4 O36 72.7(5) yes
O21 W4 O22 100.0(7) yes
O21 W4 O23 157.6(6) yes
O21 W4 O29 86.5(6) yes
O21 W4 O36 81.8(5) yes
O22 W4 O23 102.4(7) yes
O22 W4 O29 101.2(6) yes
O22 W4 O36 173.4(6) yes
O23 W4 O29 88.6(6) yes
O23 W4 O36 76.0(5) yes
O29 W4 O36 85.2(5) yes
O11 W5 O19 96.3(6) yes
O11 W5 O20 100.6(7) yes
O11 W5 O21 91.7(6) yes
O11 W5 O28 163.3(6) yes
O11 W5 O38 84.2(6) yes
O19 W5 O20 99.7(7) yes
O19 W5 O21 156.9(6) yes
O19 W5 O28 85.2(6) yes
O19 W5 O38 72.3(5) yes
O20 W5 O21 100.0(7) yes
O20 W5 O28 95.4(6) yes
O20 W5 O38 171.2(6) yes
O21 W5 O28 81.1(6) yes
O21 W5 O38 87.1(6) yes
O28 W5 O38 80.4(5) yes
O10 W6 O17 89.6(6) yes
O10 W6 O18 101.9(7) yes
O10 W6 O19 95.3(6) yes
O10 W6 O27 163.4(7) yes
O10 W6 O38 84.8(6) yes
O17 W6 O18 101.8(7) yes
O17 W6 O19 156.5(6) yes
O17 W6 O27 81.4(6) yes
O17 W6 O38 84.9(6) yes
O18 W6 O19 99.7(7) yes
O18 W6 O27 93.7(6) yes
O18 W6 O38 170.4(6) yes
O19 W6 O27 87.7(6) yes
O19 W6 O38 72.7(6) yes
O27 W6 O38 80.5(5) yes
O9 W7 O15 87.1(6) yes
O9 W7 O16 101.8(6) yes
O9 W7 O17 91.7(6) yes
O9 W7 O26 157.1(6) yes
O9 W7 O37 73.0(5) yes
O15 W7 O16 100.9(7) yes
O15 W7 O17 155.6(6) yes
O15 W7 O26 84.8(6) yes
O15 W7 O37 74.3(5) yes
O16 W7 O17 103.1(7) yes
O16 W7 O26 100.8(6) yes
O16 W7 O37 172.9(6) yes
O17 W7 O26 86.9(6) yes
O17 W7 O37 82.1(6) yes
O26 W7 O37 84.1(5) yes
O8 W8 O13 88.1(6) yes
O8 W8 O14 101.6(7) yes
O8 W8 O15 88.6(6) yes
O8 W8 O25 154.0(6) yes
O13 W8 O14 102.6(7) yes
O13 W8 O15 157.1(6) yes
O13 W8 O25 85.9(6) yes
O14 W8 O15 100.4(7) yes
O14 W8 O25 104.3(6) yes
O15 W8 O25 87.2(6) yes
O24 W9 O25 84.2(6) yes
O24 W9 O30 102.5(7) yes
O24 W9 O31 155.4(6) yes
O24 W9 O35 89.8(6) yes
O24 W9 O39 83.9(6) yes
O25 W9 O30 102.2(6) yes
O25 W9 O31 87.1(6) yes
O25 W9 O35 155.9(6) yes
O25 W9 O39 83.3(5) yes
O30 W9 O31 101.8(6) yes
O30 W9 O35 101.9(6) yes
O30 W9 O39 171.9(6) yes
O31 W9 O35 89.0(6) yes
O31 W9 O39 72.3(5) yes
O35 W9 O39 72.9(5) yes
O28 W10 O29 87.5(6) yes
O28 W10 O33 91.9(6) yes
O28 W10 O34 102.5(7) yes
O28 W10 O35 153.9(6) yes
O28 W10 O39 83.3(5) yes
O29 W10 O33 156.1(6) yes
O29 W10 O34 100.3(6) yes
O29 W10 O35 83.7(6) yes
O29 W10 O39 82.6(5) yes
O33 W10 O34 103.2(6) yes
O33 W10 O35 86.5(6) yes
O33 W10 O39 73.6(5) yes
O34 W10 O35 103.2(6) yes
O34 W10 O39 173.6(6) yes
O35 W10 O39 71.3(5) yes
O26 W11 O27 87.9(6) yes
O26 W11 O31 85.7(6) yes
O26 W11 O32 100.2(6) yes
O26 W11 O33 157.6(6) yes
O26 W11 O39 84.3(5) yes
O27 W11 O31 153.6(6) yes
O27 W11 O32 104.2(6) yes
O27 W11 O33 89.9(6) yes
O27 W11 O39 82.8(5) yes
O31 W11 O32 102.1(6) yes
O31 W11 O33 86.4(6) yes
O31 W11 O39 71.1(5) yes
O32 W11 O33 101.9(6) yes
O32 W11 O39 171.7(6) yes
O33 W11 O39 73.3(5) yes
O36 P1 O37 109.5(8) yes
O36 P1 O38 110.6(7) yes
O36 P1 O39 108.3(7) yes
O37 P1 O38 110.0(8) yes
O37 P1 O39 108.2(7) yes
O38 P1 O39 110.2(8) yes
Pt2 O3 W1 167.9(9) yes
W1 O4 W2 147.1(8) yes
Pt1 O5 W2 148.4(8) yes
W1 O6 W4 125.2(7) yes
W1 O7 W3 127.4(7) yes
W2 O8 W8 126.7(7) yes
W2 O9 W7 123.5(7) yes
Pt1 O10 W6 142.7(8) yes
Pt2 O11 W5 156.3(9) yes
W3 O13 W8 150.0(8) yes
W7 O15 W8 125.1(7) yes
W6 O17 W7 153.6(8) yes
W5 O19 W6 122.0(7) yes
W4 O21 W5 152.6(7) yes
W3 O23 W4 124.3(7) yes
W3 O24 W9 152.3(8) yes
W8 O25 W9 152.6(7) yes
W7 O26 W11 147.6(8) yes
W6 O27 W11 154.2(8) yes
W5 O28 W10 153.5(8) yes
W4 O29 W10 148.7(8) yes
W9 O31 W11 126.5(7) yes
W10 O33 W11 124.6(7) yes
W9 O35 W10 125.6(7) yes
W1 O36 W4 90.5(4) yes
W1 O36 P1 125.7(7) yes
W4 O36 P1 127.1(7) yes
W2 O37 W7 90.4(5) yes
W2 O37 P1 125.0(7) yes
W7 O37 P1 126.7(8) yes
W5 O38 W6 91.8(5) yes
W5 O38 P1 127.1(8) yes
W6 O38 P1 128.6(7) yes
W9 O39 W10 90.0(5) yes
W9 O39 W11 89.8(4) yes
W9 O39 P1 129.3(8) yes
W10 O39 W11 88.5(5) yes
W10 O39 P1 123.9(7) yes
W11 O39 P1 123.5(8) yes

loop_
_geom_bond_atom_site_label_1
_geom_bond_atom_site_label_2
_geom_bond_distance
_geom_bond_publ_flag
_geom_bond_site_symmetry_2
Pt1 O5 2.011(14) yes .
Pt1 O10 1.991(14) yes .
Pt1 N1 2.042(18) yes .
Pt1 N2 2.009(18) yes .
Pt2 O3 1.989(16) yes .
Pt2 O11 1.992(14) yes .
Pt2 N3 2.058(18) yes .
Pt2 N4 2.022(18) yes .
W1 O1 1.712(14) yes .
W1 O3 1.791(16) yes .
W1 O4 1.938(12) yes .
W1 O6 1.942(13) yes .
W1 O7 2.064(14) yes .
W1 O36 2.433(12) yes .
W2 O2 1.735(14) yes .
W2 O4 1.890(13) yes .
W2 O5 1.760(14) yes .
W2 O8 2.029(14) yes .
W2 O9 1.963(12) yes .
W2 O37 2.380(13) yes .
W3 O7 1.855(12) yes .
W3 O12 1.719(15) yes .
W3 O13 1.894(13) yes .
W3 O23 1.942(13) yes .
W3 O24 1.915(13) yes .
W4 O6 1.923(12) yes .
W4 O21 1.915(14) yes .
W4 O22 1.709(14) yes .
W4 O23 1.908(14) yes .
W4 O29 1.902(13) yes .
W4 O36 2.399(12) yes .
W5 O11 1.771(13) yes .
W5 O19 1.936(13) yes .
W5 O20 1.701(14) yes .
W5 O21 1.947(14) yes .
W5 O28 2.014(13) yes .
W5 O38 2.343(13) yes .
W6 O10 1.813(13) yes .
W6 O17 1.956(14) yes .
W6 O18 1.728(15) yes .
W6 O19 1.912(13) yes .
W6 O27 1.999(13) yes .
W6 O38 2.345(14) yes .
W7 O9 1.904(12) yes .
W7 O15 1.952(15) yes .
W7 O16 1.714(13) yes .
W7 O17 1.895(14) yes .
W7 O26 1.940(13) yes .
W7 O37 2.422(14) yes .
W8 O8 1.862(13) yes .
W8 O13 1.928(13) yes .
W8 O14 1.701(15) yes .
W8 O15 1.902(14) yes .
W8 O25 1.903(13) yes .
W9 O24 1.916(13) yes .
W9 O25 1.927(13) yes .
W9 O30 1.714(14) yes .
W9 O31 1.906(14) yes .
W9 O35 1.899(13) yes .
W9 O39 2.404(13) yes .
W10 O28 1.857(13) yes .
W10 O29 1.926(13) yes .
W10 O33 1.916(12) yes .
W10 O34 1.701(14) yes .
W10 O35 1.951(14) yes .
W10 O39 2.438(13) yes .
W11 O26 1.909(13) yes .
W11 O27 1.855(14) yes .
W11 O31 1.924(14) yes .
W11 O32 1.722(14) yes .
W11 O33 1.929(13) yes .
W11 O39 2.441(13) yes .
Cs2 Cs3 2.748(6) yes 3_675
P1 O36 1.541(13) yes .
P1 O37 1.557(15) yes .
P1 O38 1.528(14) yes .
P1 O39 1.561(13) yes .
